data_1532658
loop_
_publ_author_name
'Dai Liyi'
'Shan Yongkui'
'He Mingyuan'

_publ_section_title
;
 Synthesis and structure of tetrabasic tungstomolybdosilicate complex with
 cobalt: K4 H2 (Si W7 Mo4 Co (H2 O) O39) * 22(H2 O)
;
_journal_name_full 'Journal of Molecular Structure'
_journal_page_first 165
_journal_page_last 170
_journal_volume 644
_journal_year 2003
_chemical_formula_sum 'Co0.9996 K4 Mo3.9996 O57 Si W6.9996'
_chemical_name_systematic 'K4 H2 (Si W7 Mo4 Co (H2 O) O39) (H2 O)22'
_space_group_IT_number 128
_symmetry_space_group_name_Hall '-P 4 2n'
_symmetry_space_group_name_H-M 'P 4/m n c'
_cell_angle_alpha 90
_cell_angle_beta 90
_cell_angle_gamma 90
_cell_formula_units_Z 2
_cell_length_a 14.096
_cell_length_b 14.096
_cell_length_c 12.373
_cell_volume 2458.481
_citation_journal_id_ASTM JMOSB4
_cod_data_source_file DaiLiyi_JMOSB4_2003_418.cif
_cod_data_source_block Co0.9996K4Mo3.9996O57Si1W6.9996
_cod_original_cell_volume 2458.48
_cod_original_formula_sum 'Co0.9996 K4 Mo3.9996 O57 Si1 W6.9996'
_cod_database_code 1532658

loop_
_symmetry_equiv_pos_as_xyz
x,y,z
-y,x,z
-x,-y,z
y,-x,z
x+1/2,-y+1/2,-z+1/2
y+1/2,x+1/2,-z+1/2
-x+1/2,y+1/2,-z+1/2
-y+1/2,-x+1/2,-z+1/2
-x,-y,-z
y,-x,-z
x,y,-z
-y,x,-z
-x-1/2,y-1/2,z-1/2
-y-1/2,-x-1/2,z-1/2
x-1/2,-y-1/2,z-1/2
y-1/2,x-1/2,z-1/2

loop_
_atom_site_label
_atom_site_type_symbol
_atom_site_fract_x
_atom_site_fract_y
_atom_site_fract_z
_atom_site_occupancy
_atom_site_U_iso_or_equiv
O9 O-2 0.5 0.5 0.068 0.5 0.0
O4 O-2 0.8803 0.7886 0.8941 1 0.0
Si1 Si+4 0 0 0 1 0.0
Co1 Co+2 0.862 0.8908 0.7998 0.0833 0.0
O5 O-2 0.6358 0.0438 0 1 0.0
O8 O-2 0.4072 0.0928 0.25 1 0.0
O6 O-2 0.7982 0.8388 0.7051 1 0.0
W1 W+6 0.862 0.8908 0.7998 0.5833 0.0
O11 O-2 0.463 0.159 0 1 0.0
Co2 Co+2 0.754 0.0278 0 0.0833 0.0
O1 O-2 0.9909 0.9038 0.9201 0.5 0.0
O2 O-2 0.7647 0.9323 0.894 1 0.0
O7 O-2 0.313 0.443 0 1 0.0
O3 O-2 0.8681 0.0154 0.7422 1 0.0
Mo1 Mo+6 0.862 0.8908 0.7998 0.3333 0.0
O10 O-2 0.1127 0.3873 0.25 1 0.0
K1 K+1 0.2955 0.244 0 1 0.0
Mo2 Mo+6 0.754 0.0278 0 0.3333 0.0
W2 W+6 0.754 0.0278 0 0.5833 0.0
